data_4330145
loop_
_publ_author_name
'Prakash Kanoo'
'Ryotaro Matsuda'
'Ryo Kitaura'
'Susumu Kitagawa'
'Tapas Kumar Maji'

_publ_section_title
;
 Topological Difference in 2D Layers Steers the Formation of Rigid and
 Flexible 3D Supramolecular Isomers: Impact on the Adsorption Properties
;
_journal_name_full 'Inorganic Chemistry'
_journal_page_first 9141
_journal_page_last 9143
_journal_paper_doi 10.1021/ic300695v
_journal_volume 51
_journal_year 2012
_chemical_formula_sum 'C12 H7 Cu N2 O7'
_chemical_formula_weight 354.74
_space_group_IT_number 14
_symmetry_cell_setting monoclinic
_symmetry_Int_Tables_number 14
_symmetry_space_group_name_Hall '-P 2yab'
_symmetry_space_group_name_H-M 'P 1 21/a 1'
_cell_angle_alpha 90
_cell_angle_beta 110.28(8)
_cell_angle_gamma 90
_cell_formula_units_Z 4
_cell_length_a 9.57(2)
_cell_length_b 13.72(2)
_cell_length_c 11.03(2)
_cell_measurement_reflns_used 135
_cell_measurement_temperature 223
_cell_measurement_theta_max 27.5
_cell_measurement_theta_min 3.5
_cell_volume 1358(4)
_computing_cell_refinement CRYSTALCLEAR
_computing_data_collection CRYSTALCLEAR
_computing_data_reduction 'teXsan Ver. 1.11'
_computing_publication_material 'teXsan Ver. 1.11'
_computing_structure_refinement 'teXsan Ver. 1.10'
_computing_structure_solution SIR97
_diffrn_ambient_temperature 223(2)
_diffrn_detector_area_resol_mean 14.71
_diffrn_measured_fraction_theta_full 0.9936
_diffrn_measured_fraction_theta_max 0.9936
_diffrn_measurement_device_type 'Rigaku/MSC Mercury CCD'
_diffrn_measurement_method \w
_diffrn_radiation_type 'Mo K\a'
_diffrn_radiation_wavelength 0.7107
_diffrn_reflns_av_R_equivalents 0.049
_diffrn_reflns_limit_h_max 12
_diffrn_reflns_limit_h_min -12
_diffrn_reflns_limit_k_max 17
_diffrn_reflns_limit_k_min -16
_diffrn_reflns_limit_l_max 11
_diffrn_reflns_limit_l_min -14
_diffrn_reflns_number 14361
_diffrn_reflns_theta_full 27.48
_diffrn_reflns_theta_max 27.48
_exptl_absorpt_coefficient_mu 1.645
_exptl_absorpt_correction_T_max 0.720
_exptl_absorpt_correction_T_min 0.492
_exptl_absorpt_correction_type multi-scan
_exptl_absorpt_process_details '(Jacobson, 1998)'
_exptl_crystal_colour Blue
_exptl_crystal_density_diffrn 1.734
_exptl_crystal_description Prism
_exptl_crystal_size_max 0.300
_exptl_crystal_size_mid 0.200
_exptl_crystal_size_min 0.200
_refine_diff_density_max 1.19
_refine_diff_density_min -0.85
_refine_ls_extinction_method none
_refine_ls_goodness_of_fit_ref 1.091
_refine_ls_hydrogen_treatment noref
_refine_ls_number_parameters 184
_refine_ls_number_reflns 2312
_refine_ls_R_factor_gt 0.0460
_refine_ls_shift/su_max 0.0005
_refine_ls_structure_factor_coef F
_refine_ls_weighting_details 'w = 1/[\s^2^(Fo) + 0.00063|Fo|^2^]'
_refine_ls_weighting_scheme calc
_refine_ls_wR_factor_ref 0.0640
_reflns_number_gt 2312
_reflns_number_total 3099
_reflns_threshold_expression F^2^>2.0\s(F^2^)
_cod_data_source_file ic300695v_si_002_1.cif
_cod_data_source_block compound1
_cod_original_cell_volume 1358.8(43)
_cod_original_formula_sum 'C12 H7 Cu N2 O7 '
_cod_database_code 4330145

loop_
_symmetry_equiv_pos_as_xyz
x,y,z
1/2-x,1/2+y,-z
-x,-y,-z
1/2+x,1/2-y,z

loop_
_atom_site_label
_atom_site_type_symbol
_atom_site_fract_x
_atom_site_fract_y
_atom_site_fract_z
_atom_site_U_iso_or_equiv
_atom_site_adp_type
_atom_site_occupancy
_atom_site_calc_flag
Cu(1) Cu 0.53754(6) 0.08558(4) 0.88924(5) 0.0255(1) Uani 1.00 d
O(1) O 0.4848(3) 0.2227(2) 0.8669(3) 0.0307(8) Uani 1.00 d
O(2) O 0.5656(3) 0.3714(2) 0.9347(3) 0.0282(8) Uani 1.00 d
O(3) O 0.8007(3) 0.4319(2) 1.2121(3) 0.0315(9) Uani 1.00 d
O(4) O 0.9121(3) 0.4466(2) 1.0653(3) 0.0249(7) Uani 1.00 d
O(5) O 0.2901(5) 0.1910(3) 0.4228(4) 0.064(1) Uiso 1.00 d
O(6) O 0.2474(5) 0.3763(3) 0.7441(4) 0.0517(10) Uiso 1.00 d
O(7) O 0.0915(4) 0.2914(3) 0.5119(4) 0.0494(10) Uiso 1.00 d
N(1) N 0.7222(4) 0.1384(2) 1.0221(3) 0.0203(8) Uani 1.00 d
N(2) N 0.3510(4) 0.0543(2) 0.7401(3) 0.0247(9) Uani 1.00 d
C(1) C 0.5811(4) 0.2828(3) 0.9375(4) 0.022(1) Uani 1.00 d
C(2) C 0.7211(4) 0.2363(3) 1.0285(4) 0.0195(10) Uani 1.00 d
C(3) C 0.8410(4) 0.2880(3) 1.1122(4) 0.0209(10) Uani 1.00 d
C(4) C 0.9638(5) 0.2337(3) 1.1910(4) 0.027(1) Uani 1.00 d
C(5) C 0.9605(5) 0.1344(3) 1.1839(4) 0.027(1) Uani 1.00 d
C(6) C 0.8381(5) 0.0876(3) 1.0972(4) 0.023(1) Uani 1.00 d
C(7) C 0.8466(5) 0.3979(3) 1.1288(4) 0.025(1) Uani 1.00 d
C(8) C 0.3371(5) -0.0161(4) 0.6520(5) 0.043(1) Uani 1.00 d
C(9) C 0.2021(6) -0.0394(4) 0.5580(5) 0.046(1) Uani 1.00 d
C(10) C 0.0737(4) 0.0118(3) 0.5501(4) 0.023(1) Uani 1.00 d
C(11) C 0.0898(5) 0.0853(3) 0.6395(4) 0.027(1) Uani 1.00 d
C(12) C 0.2284(5) 0.1038(3) 0.7311(4) 0.029(1) Uani 1.00 d
H(1) H 1.0485 0.2661 1.2489 0.0320 Uiso 1.00 calc
H(2) H 1.0433 0.0988 1.2444 0.0393 Uiso 1.00 calc
H(3) H 0.8323 0.0149 1.0860 0.0393 Uiso 1.00 calc
H(4) H 0.4333 -0.0588 0.6611 0.0393 Uiso 1.00 calc
H(5) H 0.2026 -0.0973 0.5005 0.0393 Uiso 1.00 calc
H(6) H 0.0061 0.1264 0.6388 0.0393 Uiso 1.00 calc
H(7) H 0.2480 0.1580 0.7977 0.0393 Uiso 1.00 calc

loop_
_atom_site_aniso_label
_atom_site_aniso_U_11
_atom_site_aniso_U_22
_atom_site_aniso_U_33
_atom_site_aniso_U_12
_atom_site_aniso_U_13
_atom_site_aniso_U_23
Cu(1) 0.0226(3) 0.0153(3) 0.0276(3) 0.0015(2) -0.0053(2) -0.0023(2)
O(1) 0.026(2) 0.018(1) 0.034(2) 0.001(1) -0.007(1) 0.000(1)
O(2) 0.027(2) 0.015(1) 0.036(2) 0.000(1) 0.002(1) 0.004(1)
O(3) 0.029(2) 0.025(2) 0.037(2) -0.003(1) 0.008(1) -0.008(1)
O(4) 0.023(1) 0.015(1) 0.029(2) -0.003(1) 0.000(1) 0.003(1)
N(1) 0.020(2) 0.015(2) 0.023(2) -0.002(1) 0.003(1) -0.001(1)
N(2) 0.024(2) 0.017(2) 0.025(2) 0.002(1) -0.003(1) -0.001(1)
C(1) 0.021(2) 0.019(2) 0.023(2) -0.001(2) 0.003(2) 0.002(2)
C(2) 0.018(2) 0.015(2) 0.023(2) -0.001(2) 0.004(2) 0.002(2)
C(3) 0.020(2) 0.018(2) 0.022(2) -0.002(2) 0.004(2) 0.000(2)
C(4) 0.021(2) 0.024(2) 0.029(2) -0.001(2) 0.000(2) 0.005(2)
C(5) 0.022(2) 0.022(2) 0.031(2) 0.001(2) 0.001(2) 0.003(2)
C(6) 0.021(2) 0.018(2) 0.028(2) -0.001(2) 0.005(2) 0.001(2)
C(7) 0.017(2) 0.020(2) 0.027(2) 0.000(2) -0.005(2) 0.000(2)
C(8) 0.029(2) 0.039(3) 0.042(3) 0.015(2) -0.010(2) -0.017(2)
C(9) 0.032(3) 0.041(3) 0.043(3) 0.015(2) -0.013(2) -0.025(2)
C(10) 0.022(2) 0.021(2) 0.021(2) 0.000(2) 0.000(2) 0.000(2)
C(11) 0.021(2) 0.027(2) 0.030(2) -0.004(2) 0.004(2) -0.007(2)
C(12) 0.025(2) 0.030(2) 0.029(2) -0.003(2) 0.003(2) -0.007(2)

loop_
_atom_type_symbol
_atom_type_description
_atom_type_scat_dispersion_real
_atom_type_scat_dispersion_imag
_atom_type_scat_source
C C 0.003 0.002
;International Tables for Crystallography
(1992, Vol. C, Tables 4.2.6.8 and 6.1.1.1)
;
H H 0.000 0.000
;International Tables for Crystallography
(1992, Vol. C, Table 6.1.1.2)
;
N N 0.006 0.003
;International Tables for Crystallography
(1992, Vol. C, Tables 4.2.6.8 and 6.1.1.1)
;
O O 0.011 0.006
;International Tables for Crystallography
(1992, Vol. C, Tables 4.2.6.8 and 6.1.1.1)
;
Cu Cu 0.320 1.265
;International Tables for Crystallography
(1992, Vol. C, Tables 4.2.6.8 and 6.1.1.1)
;

loop_
_geom_angle_atom_site_label_1
_geom_angle_atom_site_label_2
_geom_angle_atom_site_label_3
_geom_angle
_geom_angle_site_symmetry_1
_geom_angle_site_symmetry_3
_geom_angle_publ_flag
O(1) Cu(1) O(4) 172.4(1) . 2_647 yes
O(1) Cu(1) N(1) 82.3(1) . . yes
O(1) Cu(1) N(2) 89.1(1) . . yes
O(4) Cu(1) N(1) 95.0(1) 2_647 . yes
O(4) Cu(1) N(2) 94.0(1) 2_647 . yes
N(1) Cu(1) N(2) 170.2(1) . . yes
Cu(1) O(1) C(1) 116.5(3) . . yes
Cu(1) O(4) C(7) 119.0(3) 2_657 . yes
Cu(1) N(1) C(2) 112.3(3) . . yes
Cu(1) N(1) C(6) 127.0(3) . . yes
C(2) N(1) C(6) 120.7(4) . . yes
Cu(1) N(2) C(8) 125.6(3) . . yes
Cu(1) N(2) C(12) 117.5(3) . . yes
C(8) N(2) C(12) 116.7(4) . . yes
O(1) C(1) O(2) 124.7(4) . . yes
O(1) C(1) C(2) 114.7(4) . . yes
O(2) C(1) C(2) 120.6(4) . . yes
N(1) C(2) C(1) 114.1(3) . . yes
N(1) C(2) C(3) 121.6(4) . . yes
C(1) C(2) C(3) 124.3(4) . . yes
C(2) C(3) C(4) 117.4(4) . . yes
C(2) C(3) C(7) 125.0(4) . . yes
C(4) C(3) C(7) 117.6(4) . . yes
C(3) C(4) C(5) 119.6(4) . . yes
C(4) C(5) C(6) 120.0(4) . . yes
N(1) C(6) C(5) 120.7(4) . . yes
O(3) C(7) O(4) 125.3(4) . . yes
O(3) C(7) C(3) 117.2(4) . . yes
O(4) C(7) C(3) 117.1(4) . . yes
N(2) C(8) C(9) 122.7(4) . . yes
C(8) C(9) C(10) 120.3(4) . . yes
C(9) C(10) C(10) 121.5(5) . 3_556 yes
C(9) C(10) C(11) 116.5(4) . . yes
C(10) C(10) C(11) 122.0(5) 3_556 . yes
C(10) C(11) C(12) 119.8(4) . . yes
N(2) C(12) C(11) 123.9(4) . . yes

loop_
_geom_bond_atom_site_label_1
_geom_bond_atom_site_label_2
_geom_bond_distance
_geom_bond_site_symmetry_2
_geom_bond_publ_flag
Cu(1) O(1) 1.941(3) . yes
Cu(1) O(4) 1.988(3) 2_647 yes
Cu(1) N(1) 2.000(4) . yes
Cu(1) N(2) 2.011(4) . yes
O(1) C(1) 1.279(5) . yes
O(2) C(1) 1.225(5) . yes
O(3) C(7) 1.238(6) . yes
O(4) C(7) 1.278(5) . yes
N(1) C(2) 1.345(5) . yes
N(1) C(6) 1.329(5) . yes
N(2) C(8) 1.344(6) . yes
N(2) C(12) 1.329(6) . yes
C(1) C(2) 1.510(6) . yes
C(2) C(3) 1.392(6) . yes
C(3) C(4) 1.409(6) . yes
C(3) C(7) 1.518(5) . yes
C(4) C(5) 1.365(6) . yes
C(5) C(6) 1.387(6) . yes
C(8) C(9) 1.385(7) . yes
C(9) C(10) 1.391(7) . yes
C(10) C(10) 1.495(8) 3_556 yes
C(10) C(11) 1.382(6) . yes
C(11) C(12) 1.385(6) . yes
